data_4024804
loop_
_publ_author_name
'Vadakkancheril S. Jisha'
'Anu J. Thomas'
'Danaboyina Ramaiah'

_publ_section_title
;
Fluorescence Ratiometric Selective Recognition of Cu2+ Ions by
Dansyl-Naphthalimide Dyads
;
_journal_name_full 'Journal of Organic Chemistry'
_journal_page_first 6667
_journal_page_last 6673
_journal_paper_doi 10.1021/jo901164w
_journal_volume 74
_journal_year 2009
_chemical_formula_sum 'C30 H31 N3 O4 S'
_chemical_formula_weight 529.64
_chemical_name_systematic
;
 ?
;
_space_group_IT_number 14
_symmetry_cell_setting monoclinic
_symmetry_space_group_name_Hall '-P 2ybc'
_symmetry_space_group_name_H-M 'P 1 21/c 1'
_atom_sites_solution_hydrogens geom
_atom_sites_solution_primary direct
_atom_sites_solution_secondary difmap
_audit_creation_method SHELXL-97
_cell_angle_alpha 90.000(5)
_cell_angle_beta 100.355(5)
_cell_angle_gamma 90.000(5)
_cell_formula_units_Z 4
_cell_length_a 9.175(5)
_cell_length_b 18.652(5)
_cell_length_c 15.823(5)
_cell_measurement_reflns_used 6869
_cell_measurement_temperature 293(2)
_cell_measurement_theta_max 27.1
_cell_measurement_theta_min 2.25
_cell_volume 2663.7(18)
_computing_cell_refinement 'APEX2/SAINT (Bruker, 2004)'
_computing_data_collection 'APEX2 (Bruker, 2004)'
_computing_data_reduction 'SAINT/XPREP (Bruker, 2004)'
_computing_molecular_graphics 'ORTEP3 (Farrugia, 1997) and Mercury (Bruno et al., 2002)'
_computing_publication_material 'SHELXL-97 (Sheldrick, 1997)'
_computing_structure_refinement 'SHELXL-97 (Sheldrick, 1997)'
_computing_structure_solution 'SIR92 (Altornare et al., 1993)'
_diffrn_ambient_temperature 293(2)
_diffrn_measured_fraction_theta_full 0.994
_diffrn_measured_fraction_theta_max 0.994
_diffrn_measurement_device_type 'Bruker axs kappa apex2 CCD Diffractometer'
_diffrn_measurement_method '\w and \f scan'
_diffrn_radiation_monochromator graphite
_diffrn_radiation_source 'fine-focus sealed tube'
_diffrn_radiation_type MoK\a
_diffrn_radiation_wavelength 0.71069
_diffrn_reflns_av_R_equivalents 0.0362
_diffrn_reflns_av_sigmaI/netI 0.0307
_diffrn_reflns_limit_h_max 11
_diffrn_reflns_limit_h_min -12
_diffrn_reflns_limit_k_max 24
_diffrn_reflns_limit_k_min -24
_diffrn_reflns_limit_l_max 20
_diffrn_reflns_limit_l_min -20
_diffrn_reflns_number 30019
_diffrn_reflns_theta_full 28.10
_diffrn_reflns_theta_max 28.10
_diffrn_reflns_theta_min 1.70
_diffrn_standards_decay_% 0
_exptl_absorpt_coefficient_mu 0.163
_exptl_absorpt_correction_T_max 0.9744
_exptl_absorpt_correction_T_min 0.9681
_exptl_absorpt_correction_type multi-scan
_exptl_absorpt_process_details 'SADABS (Bruker 1999)'
_exptl_crystal_colour colourless
_exptl_crystal_density_diffrn 1.321
_exptl_crystal_density_method 'not measured'
_exptl_crystal_description needle
_exptl_crystal_F_000 1120
_exptl_crystal_size_max 0.20
_exptl_crystal_size_mid 0.18
_exptl_crystal_size_min 0.16
_refine_diff_density_max 0.325
_refine_diff_density_min -0.338
_refine_diff_density_rms 0.065
_refine_ls_extinction_method none
_refine_ls_goodness_of_fit_ref 1.045
_refine_ls_hydrogen_treatment mixed
_refine_ls_matrix_type full
_refine_ls_number_parameters 349
_refine_ls_number_reflns 6458
_refine_ls_number_restraints 0
_refine_ls_restrained_S_all 1.045
_refine_ls_R_factor_all 0.0694
_refine_ls_R_factor_gt 0.0415
_refine_ls_shift/su_max 0.001
_refine_ls_shift/su_mean 0.000
_refine_ls_structure_factor_coef Fsqd
_refine_ls_weighting_details 'calc w=1/[\s^2^(Fo^2^)+(0.0705P)^2^+0.2895P] where P=(Fo^2^+2Fc^2^)/3'
_refine_ls_weighting_scheme calc
_refine_ls_wR_factor_gt 0.1099
_refine_ls_wR_factor_ref 0.1329
_reflns_number_gt 4539
_reflns_number_total 6458
_reflns_threshold_expression >2sigma(I)
_cod_data_source_file jo901164w_si_001.cif
_cod_data_source_block ajrg104
_cod_depositor_comments
;
The following automatic conversions were performed:
'_symmetry_cell_setting' value 'Monoclinic' changed to 'monoclinic'
according to '/home/saulius/struct/CIF-dictionaries/cif_core.dic'
dictionary named 'cif_core.dic' version 2.4.1 from 2010-06-29.

Automatic conversion script
Id: cif_fix_enum 1527 2010-12-29 10:47:43Z saulius 
;
_cod_original_sg_symbol_H-M P21/c
_cod_database_code 4024804

loop_
_symmetry_equiv_pos_as_xyz
'x, y, z'
'-x, y+1/2, -z+1/2'
'-x, -y, -z'
'x, -y-1/2, z-1/2'

loop_
_atom_site_label
_atom_site_type_symbol
_atom_site_fract_x
_atom_site_fract_y
_atom_site_fract_z
_atom_site_U_iso_or_equiv
_atom_site_adp_type
_atom_site_occupancy
_atom_site_symmetry_multiplicity
_atom_site_calc_flag
_atom_site_refinement_flags
_atom_site_disorder_assembly
_atom_site_disorder_group
C1 C 1.33406(16) 0.87058(9) 0.12269(10) 0.0328(3) Uani 1 1 d . . .
C2 C 1.42671(17) 0.81865(9) 0.09497(11) 0.0369(4) Uani 1 1 d . . .
H2 H 1.3882 0.7742 0.0758 0.044 Uiso 1 1 calc R . .
C3 C 1.57215(17) 0.83329(9) 0.09622(11) 0.0413(4) Uani 1 1 d . . .
H3 H 1.6330 0.7979 0.0801 0.050 Uiso 1 1 calc R . .
C4 C 1.63222(17) 0.90060(9) 0.12127(11) 0.0393(4) Uani 1 1 d . . .
H4 H 1.7323 0.9089 0.1219 0.047 Uiso 1 1 calc R . .
C5 C 1.54645(16) 0.95420(8) 0.14474(10) 0.0338(3) Uani 1 1 d . . .
C6 C 1.39399(16) 0.93910(9) 0.14853(10) 0.0327(3) Uani 1 1 d . . .
C7 C 1.30414(17) 0.99060(10) 0.18004(11) 0.0410(4) Uani 1 1 d . . .
H7 H 1.3437 1.0352 0.1975 0.049 Uiso 1 1 calc R . .
C8 C 1.16133(18) 0.97605(11) 0.18527(13) 0.0516(5) Uani 1 1 d . . .
H8 H 1.1041 1.0105 0.2064 0.062 Uiso 1 1 calc R . .
C9 C 1.09967(18) 0.90935(11) 0.15893(12) 0.0485(5) Uani 1 1 d . . .
H9 H 1.0012 0.9001 0.1620 0.058 Uiso 1 1 calc R . .
C10 C 1.18221(16) 0.85791(9) 0.12886(10) 0.0372(4) Uani 1 1 d . . .
C11 C 1.0381(2) 0.82587(10) -0.06351(13) 0.0506(5) Uani 1 1 d . . .
H11A H 1.1154 0.8616 -0.0616 0.061 Uiso 1 1 calc R . .
H11B H 0.9532 0.8486 -0.0459 0.061 Uiso 1 1 calc R . .
C12 C 0.9944(2) 0.79782(11) -0.15422(13) 0.0550(5) Uani 1 1 d . . .
H12A H 1.0797 0.7747 -0.1708 0.066 Uiso 1 1 calc R . .
H12B H 0.9674 0.8381 -0.1926 0.066 Uiso 1 1 calc R . .
C13 C 0.8666(2) 0.74500(11) -0.16604(12) 0.0487(4) Uani 1 1 d . . .
H13A H 0.8542 0.7253 -0.2236 0.058 Uiso 1 1 calc R . .
H13B H 0.8920 0.7057 -0.1259 0.058 Uiso 1 1 calc R . .
C14 C 0.7207(2) 0.77665(10) -0.15292(13) 0.0475(4) Uani 1 1 d . . .
H14A H 0.6925 0.8145 -0.1947 0.057 Uiso 1 1 calc R . .
H14B H 0.7334 0.7980 -0.0962 0.057 Uiso 1 1 calc R . .
C15 C 0.5970(2) 0.72146(10) -0.16181(12) 0.0473(4) Uani 1 1 d . . .
H15A H 0.5020 0.7452 -0.1782 0.057 Uiso 1 1 calc R . .
H15B H 0.6081 0.6874 -0.2066 0.057 Uiso 1 1 calc R . .
C16 C 0.6009(2) 0.68204(9) -0.07760(11) 0.0436(4) Uani 1 1 d . . .
H16A H 0.7026 0.6692 -0.0541 0.052 Uiso 1 1 calc R . .
H16B H 0.5663 0.7140 -0.0370 0.052 Uiso 1 1 calc R . .
C17 C 0.57856(17) 0.55369(9) -0.10521(10) 0.0364(4) Uani 1 1 d . . .
C18 C 0.48920(16) 0.48826(9) -0.11443(10) 0.0329(3) Uani 1 1 d . . .
C19 C 0.55096(18) 0.42455(9) -0.13272(11) 0.0404(4) Uani 1 1 d . . .
H19 H 0.6506 0.4227 -0.1371 0.049 Uiso 1 1 calc R . .
C20 C 0.4648(2) 0.36237(10) -0.14475(12) 0.0480(4) Uani 1 1 d . . .
H20 H 0.5072 0.3195 -0.1581 0.058 Uiso 1 1 calc R . .
C21 C 0.3200(2) 0.36397(10) -0.13711(11) 0.0475(4) Uani 1 1 d . . .
H21 H 0.2647 0.3219 -0.1445 0.057 Uiso 1 1 calc R . .
C22 C 0.25227(18) 0.42804(9) -0.11819(10) 0.0399(4) Uani 1 1 d . . .
C23 C 0.33871(16) 0.49136(8) -0.10675(10) 0.0325(3) Uani 1 1 d . . .
C24 C 0.27324(17) 0.55702(9) -0.09027(10) 0.0374(4) Uani 1 1 d . . .
C25 C 0.12504(19) 0.55901(11) -0.08555(12) 0.0494(5) Uani 1 1 d . . .
H25 H 0.0814 0.6022 -0.0747 0.059 Uiso 1 1 calc R . .
C26 C 0.03996(19) 0.49693(13) -0.09694(13) 0.0551(5) Uani 1 1 d . . .
H26 H -0.0602 0.4993 -0.0938 0.066 Uiso 1 1 calc R . .
C27 C 0.1005(2) 0.43305(12) -0.11248(12) 0.0512(5) Uani 1 1 d . . .
H27 H 0.0417 0.3921 -0.1195 0.061 Uiso 1 1 calc R . .
C28 C 0.36237(18) 0.62263(9) -0.07949(11) 0.0401(4) Uani 1 1 d . . .
C29 C 1.76009(19) 1.02893(11) 0.19754(13) 0.0535(5) Uani 1 1 d . . .
H29A H 1.7915 0.9921 0.2392 0.080 Uiso 1 1 calc R . .
H29B H 1.7837 1.0750 0.2233 0.080 Uiso 1 1 calc R . .
H29C H 1.8101 1.0231 0.1496 0.080 Uiso 1 1 calc R . .
C30 C 1.5511(2) 1.07823(11) 0.10307(14) 0.0575(5) Uani 1 1 d . . .
H30A H 1.6031 1.0725 0.0560 0.086 Uiso 1 1 calc R . .
H30B H 1.5711 1.1250 0.1278 0.086 Uiso 1 1 calc R . .
H30C H 1.4466 1.0731 0.0827 0.086 Uiso 1 1 calc R . .
N1 N 0.50991(14) 0.61697(7) -0.08679(9) 0.0368(3) Uani 1 1 d . . .
N2 N 1.09115(16) 0.76750(8) -0.00465(10) 0.0420(3) Uani 1 1 d . . .
N3 N 1.60077(14) 1.02372(8) 0.16796(9) 0.0398(3) Uani 1 1 d . . .
O1 O 0.70762(12) 0.55492(7) -0.11345(9) 0.0538(4) Uani 1 1 d . . .
O2 O 0.31305(15) 0.68131(7) -0.06512(10) 0.0596(4) Uani 1 1 d . . .
O3 O 0.94237(13) 0.78427(8) 0.10788(10) 0.0597(4) Uani 1 1 d . . .
O4 O 1.17612(15) 0.71690(7) 0.13712(10) 0.0577(4) Uani 1 1 d . . .
S1 S 1.09203(4) 0.77564(2) 0.09619(3) 0.04338(14) Uani 1 1 d . . .
H2A H 1.163(2) 0.7448(11) -0.0136(13) 0.050(6) Uiso 1 1 d . . .

loop_
_atom_site_aniso_label
_atom_site_aniso_U_11
_atom_site_aniso_U_22
_atom_site_aniso_U_33
_atom_site_aniso_U_23
_atom_site_aniso_U_13
_atom_site_aniso_U_12
C1 0.0286(7) 0.0393(9) 0.0304(8) 0.0004(6) 0.0046(6) 0.0011(6)
C2 0.0324(8) 0.0345(8) 0.0433(9) 0.0015(7) 0.0055(7) 0.0016(6)
C3 0.0314(8) 0.0423(10) 0.0504(10) -0.0012(8) 0.0078(7) 0.0077(7)
C4 0.0257(7) 0.0471(10) 0.0453(10) 0.0006(8) 0.0069(7) 0.0012(7)
C5 0.0307(7) 0.0400(9) 0.0299(8) 0.0013(6) 0.0032(6) -0.0022(6)
C6 0.0290(7) 0.0408(9) 0.0281(8) -0.0019(6) 0.0041(6) 0.0004(6)
C7 0.0352(8) 0.0485(10) 0.0391(9) -0.0141(8) 0.0060(7) -0.0014(7)
C8 0.0351(8) 0.0624(12) 0.0582(12) -0.0274(10) 0.0104(8) 0.0028(8)
C9 0.0289(8) 0.0637(12) 0.0543(11) -0.0193(9) 0.0113(7) -0.0043(8)
C10 0.0295(7) 0.0450(9) 0.0376(9) -0.0051(7) 0.0071(6) -0.0037(7)
C11 0.0472(10) 0.0436(10) 0.0591(12) -0.0009(9) 0.0042(9) -0.0085(8)
C12 0.0527(11) 0.0622(12) 0.0514(12) 0.0034(10) 0.0130(9) -0.0093(9)
C13 0.0516(10) 0.0525(11) 0.0416(10) -0.0069(8) 0.0074(8) -0.0044(9)
C14 0.0537(10) 0.0426(10) 0.0450(10) 0.0083(8) 0.0054(8) -0.0011(8)
C15 0.0475(10) 0.0501(11) 0.0415(10) 0.0059(8) 0.0006(8) -0.0043(8)
C16 0.0518(10) 0.0413(10) 0.0377(9) -0.0052(7) 0.0079(8) -0.0098(8)
C17 0.0307(7) 0.0437(9) 0.0343(8) -0.0006(7) 0.0047(6) 0.0025(6)
C18 0.0315(7) 0.0382(9) 0.0288(8) -0.0012(6) 0.0047(6) 0.0020(6)
C19 0.0393(8) 0.0447(10) 0.0365(9) 0.0027(7) 0.0050(7) 0.0100(7)
C20 0.0639(12) 0.0356(9) 0.0422(10) 0.0015(8) 0.0035(9) 0.0092(8)
C21 0.0641(12) 0.0371(9) 0.0385(10) 0.0036(7) 0.0017(8) -0.0094(8)
C22 0.0415(8) 0.0473(10) 0.0290(8) 0.0060(7) 0.0011(7) -0.0071(7)
C23 0.0313(7) 0.0396(9) 0.0259(7) 0.0006(6) 0.0029(6) 0.0007(6)
C24 0.0331(8) 0.0472(10) 0.0324(8) 0.0001(7) 0.0069(6) 0.0044(7)
C25 0.0357(9) 0.0660(12) 0.0483(11) 0.0002(9) 0.0124(8) 0.0109(8)
C26 0.0283(8) 0.0885(16) 0.0493(11) 0.0031(10) 0.0093(8) -0.0053(9)
C27 0.0425(9) 0.0693(13) 0.0403(10) 0.0059(9) 0.0037(8) -0.0195(9)
C28 0.0412(8) 0.0428(10) 0.0377(9) -0.0024(7) 0.0109(7) 0.0085(7)
C29 0.0399(9) 0.0608(12) 0.0584(12) -0.0022(10) 0.0045(8) -0.0157(9)
C30 0.0603(12) 0.0424(11) 0.0678(14) 0.0042(9) 0.0065(10) -0.0009(9)
N1 0.0369(7) 0.0365(7) 0.0376(7) -0.0047(6) 0.0083(6) -0.0028(6)
N2 0.0328(7) 0.0417(8) 0.0513(9) -0.0075(7) 0.0068(6) -0.0005(6)
N3 0.0350(7) 0.0431(8) 0.0407(8) -0.0030(6) 0.0057(6) -0.0073(6)
O1 0.0301(6) 0.0602(8) 0.0725(9) -0.0068(7) 0.0136(6) -0.0020(5)
O2 0.0645(9) 0.0457(8) 0.0731(10) -0.0103(7) 0.0241(7) 0.0140(6)
O3 0.0377(7) 0.0700(9) 0.0771(10) -0.0154(7) 0.0261(6) -0.0177(6)
O4 0.0572(8) 0.0495(8) 0.0658(9) 0.0120(7) 0.0094(7) -0.0072(6)
S1 0.0344(2) 0.0459(3) 0.0520(3) -0.0032(2) 0.01352(18) -0.00881(17)

loop_
_atom_type_symbol
_atom_type_description
_atom_type_scat_dispersion_real
_atom_type_scat_dispersion_imag
_atom_type_scat_source
C C 0.0033 0.0016 'International Tables Vol C Tables 4.2.6.8 and 6.1.1.4'
H H 0.0000 0.0000 'International Tables Vol C Tables 4.2.6.8 and 6.1.1.4'
N N 0.0061 0.0033 'International Tables Vol C Tables 4.2.6.8 and 6.1.1.4'
O O 0.0106 0.0060 'International Tables Vol C Tables 4.2.6.8 and 6.1.1.4'
S S 0.1246 0.1234 'International Tables Vol C Tables 4.2.6.8 and 6.1.1.4'

loop_
_geom_angle_atom_site_label_1
_geom_angle_atom_site_label_2
_geom_angle_atom_site_label_3
_geom_angle
_geom_angle_site_symmetry_1
_geom_angle_site_symmetry_3
_geom_angle_publ_flag
C2 C1 C6 118.91(14) . . ?
C2 C1 C10 123.75(15) . . ?
C6 C1 C10 117.31(14) . . ?
C3 C2 C1 120.19(16) . . ?
C3 C2 H2 119.9 . . ?
C1 C2 H2 119.9 . . ?
C2 C3 C4 121.35(15) . . ?
C2 C3 H3 119.3 . . ?
C4 C3 H3 119.3 . . ?
C5 C4 C3 121.16(14) . . ?
C5 C4 H4 119.4 . . ?
C3 C4 H4 119.4 . . ?
C4 C5 N3 123.31(14) . . ?
C4 C5 C6 118.72(15) . . ?
N3 C5 C6 117.95(14) . . ?
C7 C6 C1 119.48(14) . . ?
C7 C6 C5 120.98(15) . . ?
C1 C6 C5 119.51(14) . . ?
C8 C7 C6 121.14(16) . . ?
C8 C7 H7 119.4 . . ?
C6 C7 H7 119.4 . . ?
C7 C8 C9 120.23(16) . . ?
C7 C8 H8 119.9 . . ?
C9 C8 H8 119.9 . . ?
C10 C9 C8 120.72(15) . . ?
C10 C9 H9 119.6 . . ?
C8 C9 H9 119.6 . . ?
C9 C10 C1 121.10(15) . . ?
C9 C10 S1 116.86(12) . . ?
C1 C10 S1 122.03(12) . . ?
N2 C11 C12 110.42(16) . . ?
N2 C11 H11A 109.6 . . ?
C12 C11 H11A 109.6 . . ?
N2 C11 H11B 109.6 . . ?
C12 C11 H11B 109.6 . . ?
H11A C11 H11B 108.1 . . ?
C11 C12 C13 114.11(16) . . ?
C11 C12 H12A 108.7 . . ?
C13 C12 H12A 108.7 . . ?
C11 C12 H12B 108.7 . . ?
C13 C12 H12B 108.7 . . ?
H12A C12 H12B 107.6 . . ?
C14 C13 C12 114.43(17) . . ?
C14 C13 H13A 108.7 . . ?
C12 C13 H13A 108.7 . . ?
C14 C13 H13B 108.7 . . ?
C12 C13 H13B 108.7 . . ?
H13A C13 H13B 107.6 . . ?
C13 C14 C15 112.84(16) . . ?
C13 C14 H14A 109.0 . . ?
C15 C14 H14A 109.0 . . ?
C13 C14 H14B 109.0 . . ?
C15 C14 H14B 109.0 . . ?
H14A C14 H14B 107.8 . . ?
C16 C15 C14 110.33(15) . . ?
C16 C15 H15A 109.6 . . ?
C14 C15 H15A 109.6 . . ?
C16 C15 H15B 109.6 . . ?
C14 C15 H15B 109.6 . . ?
H15A C15 H15B 108.1 . . ?
N1 C16 C15 113.02(14) . . ?
N1 C16 H16A 109.0 . . ?
C15 C16 H16A 109.0 . . ?
N1 C16 H16B 109.0 . . ?
C15 C16 H16B 109.0 . . ?
H16A C16 H16B 107.8 . . ?
O1 C17 N1 119.52(15) . . ?
O1 C17 C18 123.01(15) . . ?
N1 C17 C18 117.48(13) . . ?
C19 C18 C23 120.19(15) . . ?
C19 C18 C17 119.95(14) . . ?
C23 C18 C17 119.84(14) . . ?
C18 C19 C20 120.24(16) . . ?
C18 C19 H19 119.9 . . ?
C20 C19 H19 119.9 . . ?
C21 C20 C19 120.59(17) . . ?
C21 C20 H20 119.7 . . ?
C19 C20 H20 119.7 . . ?
C20 C21 C22 121.09(17) . . ?
C20 C21 H21 119.5 . . ?
C22 C21 H21 119.5 . . ?
C21 C22 C27 123.27(17) . . ?
C21 C22 C23 118.55(16) . . ?
C27 C22 C23 118.16(16) . . ?
C24 C23 C18 120.58(14) . . ?
C24 C23 C22 120.07(15) . . ?
C18 C23 C22 119.33(15) . . ?
C25 C24 C23 119.47(16) . . ?
C25 C24 C28 120.51(16) . . ?
C23 C24 C28 120.01(14) . . ?
C24 C25 C26 120.53(18) . . ?
C24 C25 H25 119.7 . . ?
C26 C25 H25 119.7 . . ?
C27 C26 C25 121.12(16) . . ?
C27 C26 H26 119.4 . . ?
C25 C26 H26 119.4 . . ?
C26 C27 C22 120.64(17) . . ?
C26 C27 H27 119.7 . . ?
C22 C27 H27 119.7 . . ?
O2 C28 N1 119.01(16) . . ?
O2 C28 C24 123.55(16) . . ?
N1 C28 C24 117.43(14) . . ?
N3 C29 H29A 109.5 . . ?
N3 C29 H29B 109.5 . . ?
H29A C29 H29B 109.5 . . ?
N3 C29 H29C 109.5 . . ?
H29A C29 H29C 109.5 . . ?
H29B C29 H29C 109.5 . . ?
N3 C30 H30A 109.5 . . ?
N3 C30 H30B 109.5 . . ?
H30A C30 H30B 109.5 . . ?
N3 C30 H30C 109.5 . . ?
H30A C30 H30C 109.5 . . ?
H30B C30 H30C 109.5 . . ?
C28 N1 C17 124.63(13) . . ?
C28 N1 C16 118.50(14) . . ?
C17 N1 C16 116.84(13) . . ?
C11 N2 S1 120.45(13) . . ?
C11 N2 H2A 117.7(15) . . ?
S1 N2 H2A 111.2(14) . . ?
C5 N3 C29 115.56(14) . . ?
C5 N3 C30 113.92(14) . . ?
C29 N3 C30 110.38(14) . . ?
O4 S1 O3 118.83(9) . . ?
O4 S1 N2 106.55(9) . . ?
O3 S1 N2 107.89(9) . . ?
O4 S1 C10 110.24(8) . . ?
O3 S1 C10 105.88(8) . . ?
N2 S1 C10 106.89(8) . . ?

loop_
_geom_bond_atom_site_label_1
_geom_bond_atom_site_label_2
_geom_bond_distance
_geom_bond_site_symmetry_2
_geom_bond_publ_flag
C1 C2 1.410(2) . ?
C1 C6 1.422(2) . ?
C1 C10 1.434(2) . ?
C2 C3 1.359(2) . ?
C2 H2 0.9300 . ?
C3 C4 1.399(2) . ?
C3 H3 0.9300 . ?
C4 C5 1.364(2) . ?
C4 H4 0.9300 . ?
C5 N3 1.414(2) . ?
C5 C6 1.439(2) . ?
C6 C7 1.414(2) . ?
C7 C8 1.355(2) . ?
C7 H7 0.9300 . ?
C8 C9 1.399(3) . ?
C8 H8 0.9300 . ?
C9 C10 1.360(2) . ?
C9 H9 0.9300 . ?
C10 S1 1.7756(17) . ?
C11 N2 1.458(2) . ?
C11 C12 1.512(3) . ?
C11 H11A 0.9700 . ?
C11 H11B 0.9700 . ?
C12 C13 1.517(3) . ?
C12 H12A 0.9700 . ?
C12 H12B 0.9700 . ?
C13 C14 1.511(3) . ?
C13 H13A 0.9700 . ?
C13 H13B 0.9700 . ?
C14 C15 1.520(2) . ?
C14 H14A 0.9700 . ?
C14 H14B 0.9700 . ?
C15 C16 1.516(2) . ?
C15 H15A 0.9700 . ?
C15 H15B 0.9700 . ?
C16 N1 1.466(2) . ?
C16 H16A 0.9700 . ?
C16 H16B 0.9700 . ?
C17 O1 1.2146(19) . ?
C17 N1 1.393(2) . ?
C17 C18 1.463(2) . ?
C18 C19 1.370(2) . ?
C18 C23 1.409(2) . ?
C19 C20 1.397(3) . ?
C19 H19 0.9300 . ?
C20 C21 1.356(3) . ?
C20 H20 0.9300 . ?
C21 C22 1.404(3) . ?
C21 H21 0.9300 . ?
C22 C27 1.415(3) . ?
C22 C23 1.416(2) . ?
C23 C24 1.409(2) . ?
C24 C25 1.376(2) . ?
C24 C28 1.465(2) . ?
C25 C26 1.390(3) . ?
C25 H25 0.9300 . ?
C26 C27 1.356(3) . ?
C26 H26 0.9300 . ?
C27 H27 0.9300 . ?
C28 O2 1.221(2) . ?
C28 N1 1.383(2) . ?
C29 N3 1.456(2) . ?
C29 H29A 0.9600 . ?
C29 H29B 0.9600 . ?
C29 H29C 0.9600 . ?
C30 N3 1.459(2) . ?
C30 H30A 0.9600 . ?
C30 H30B 0.9600 . ?
C30 H30C 0.9600 . ?
N2 S1 1.6015(17) . ?
N2 H2A 0.81(2) . ?
O3 S1 1.4272(14) . ?
O4 S1 1.4266(14) . ?

loop_
_geom_hbond_atom_site_label_D
_geom_hbond_atom_site_label_H
_geom_hbond_atom_site_label_A
_geom_hbond_distance_DH
_geom_hbond_distance_HA
_geom_hbond_distance_DA
_geom_hbond_angle_DHA
_geom_hbond_site_symmetry_A
N2 H2A O2 0.81(2) 2.09(2) 2.889(2) 166.1(19) 1_655
N2 H2A O2 0.81(2) 2.09(2) 2.889(2) 166.1(19) 1_655

loop_
_geom_torsion_atom_site_label_1
_geom_torsion_atom_site_label_2
_geom_torsion_atom_site_label_3
_geom_torsion_atom_site_label_4
_geom_torsion
_geom_torsion_site_symmetry_1
_geom_torsion_site_symmetry_2
_geom_torsion_site_symmetry_3
_geom_torsion_site_symmetry_4
_geom_torsion_publ_flag
C6 C1 C2 C3 2.5(2) . . . . ?
C10 C1 C2 C3 -175.69(15) . . . . ?
C1 C2 C3 C4 -2.7(3) . . . . ?
C2 C3 C4 C5 -0.5(3) . . . . ?
C3 C4 C5 N3 -177.98(16) . . . . ?
C3 C4 C5 C6 3.8(2) . . . . ?
C2 C1 C6 C7 -177.23(15) . . . . ?
C10 C1 C6 C7 1.1(2) . . . . ?
C2 C1 C6 C5 0.8(2) . . . . ?
C10 C1 C6 C5 179.13(14) . . . . ?
C4 C5 C6 C7 174.09(16) . . . . ?
N3 C5 C6 C7 -4.2(2) . . . . ?
C4 C5 C6 C1 -4.0(2) . . . . ?
N3 C5 C6 C1 177.75(14) . . . . ?
C1 C6 C7 C8 -0.7(3) . . . . ?
C5 C6 C7 C8 -178.70(17) . . . . ?
C6 C7 C8 C9 -0.3(3) . . . . ?
C7 C8 C9 C10 0.9(3) . . . . ?
C8 C9 C10 C1 -0.4(3) . . . . ?
C8 C9 C10 S1 -179.37(16) . . . . ?
C2 C1 C10 C9 177.66(17) . . . . ?
C6 C1 C10 C9 -0.5(2) . . . . ?
C2 C1 C10 S1 -3.5(2) . . . . ?
C6 C1 C10 S1 178.35(12) . . . . ?
N2 C11 C12 C13 63.1(2) . . . . ?
C11 C12 C13 C14 65.5(2) . . . . ?
C12 C13 C14 C15 -177.71(16) . . . . ?
C13 C14 C15 C16 84.3(2) . . . . ?
C14 C15 C16 N1 -165.83(15) . . . . ?
O1 C17 C18 C19 0.4(3) . . . . ?
N1 C17 C18 C19 179.85(15) . . . . ?
O1 C17 C18 C23 -177.92(15) . . . . ?
N1 C17 C18 C23 1.6(2) . . . . ?
C23 C18 C19 C20 0.7(2) . . . . ?
C17 C18 C19 C20 -177.63(15) . . . . ?
C18 C19 C20 C21 -1.1(3) . . . . ?
C19 C20 C21 C22 0.9(3) . . . . ?
C20 C21 C22 C27 177.74(17) . . . . ?
C20 C21 C22 C23 -0.3(2) . . . . ?
C19 C18 C23 C24 -178.26(15) . . . . ?
C17 C18 C23 C24 0.0(2) . . . . ?
C19 C18 C23 C22 0.0(2) . . . . ?
C17 C18 C23 C22 178.24(14) . . . . ?
C21 C22 C23 C24 178.08(15) . . . . ?
C27 C22 C23 C24 -0.1(2) . . . . ?
C21 C22 C23 C18 -0.1(2) . . . . ?
C27 C22 C23 C18 -178.28(15) . . . . ?
C18 C23 C24 C25 178.10(15) . . . . ?
C22 C23 C24 C25 -0.1(2) . . . . ?
C18 C23 C24 C28 -1.0(2) . . . . ?
C22 C23 C24 C28 -179.25(15) . . . . ?
C23 C24 C25 C26 0.0(3) . . . . ?
C28 C24 C25 C26 179.11(17) . . . . ?
C24 C25 C26 C27 0.3(3) . . . . ?
C25 C26 C27 C22 -0.5(3) . . . . ?
C21 C22 C27 C26 -177.69(17) . . . . ?
C23 C22 C27 C26 0.3(3) . . . . ?
C25 C24 C28 O2 0.8(3) . . . . ?
C23 C24 C28 O2 179.98(17) . . . . ?
C25 C24 C28 N1 -178.68(15) . . . . ?
C23 C24 C28 N1 0.5(2) . . . . ?
O2 C28 N1 C17 -178.28(16) . . . . ?
C24 C28 N1 C17 1.3(2) . . . . ?
O2 C28 N1 C16 -0.5(2) . . . . ?
C24 C28 N1 C16 179.07(14) . . . . ?
O1 C17 N1 C28 177.24(16) . . . . ?
C18 C17 N1 C28 -2.3(2) . . . . ?
O1 C17 N1 C16 -0.6(2) . . . . ?
C18 C17 N1 C16 179.90(14) . . . . ?
C15 C16 N1 C28 -88.63(19) . . . . ?
C15 C16 N1 C17 89.35(19) . . . . ?
C12 C11 N2 S1 -159.08(12) . . . . ?
C4 C5 N3 C29 -22.7(2) . . . . ?
C6 C5 N3 C29 155.48(15) . . . . ?
C4 C5 N3 C30 106.65(19) . . . . ?
C6 C5 N3 C30 -75.14(19) . . . . ?
C11 N2 S1 O4 -168.62(13) . . . . ?
C11 N2 S1 O3 62.74(15) . . . . ?
C11 N2 S1 C10 -50.75(15) . . . . ?
C9 C10 S1 O4 -128.09(15) . . . . ?
C1 C10 S1 O4 52.99(16) . . . . ?
C9 C10 S1 O3 1.65(17) . . . . ?
C1 C10 S1 O3 -177.28(14) . . . . ?
C9 C10 S1 N2 116.49(15) . . . . ?
C1 C10 S1 N2 -62.44(15) . . . . ?

loop_
_cod_related_entry_id
_cod_related_entry_database
_cod_related_entry_code
1 ChemSpider 30659032
